data_7039564
loop_
_publ_author_name
'Zhou, Wen'
'Watson, Michael B.'
'Zheng, Shuai'
'Rath, Nigam P.'
'Mirica, Liviu M.'

_publ_section_title
;
 Ligand effects on the properties of Ni(iii) complexes:
 aerobically-induced aromatic cyanation at room temperature.
;
_journal_issue 40
_journal_name_full 'Dalton transactions (Cambridge, England : 2003)'
_journal_page_first 15886
_journal_page_last 15893
_journal_paper_doi 10.1039/c6dt02185a
_journal_volume 45
_journal_year 2016
_chemical_formula_moiety 'C26 H37 Br N4 Ni O, F6 P'
_chemical_formula_sum 'C26 H37 Br F6 N4 Ni O P'
_chemical_formula_weight 705.18
_space_group_crystal_system triclinic
_space_group_IT_number 2
_space_group_name_Hall '-P 1'
_space_group_name_H-M_alt 'P -1'
_symmetry_space_group_name_Hall '-P 1'
_symmetry_space_group_name_H-M 'P -1'
_atom_sites_solution_hydrogens geom
_atom_sites_solution_primary direct
_atom_sites_solution_secondary difmap
_audit_creation_method SHELXL-2014/7
_audit_update_record
;
2016-03-07 deposited with the CCDC.
2016-06-16 downloaded from the CCDC.
;
_cell_angle_alpha 106.335(13)
_cell_angle_beta 95.317(18)
_cell_angle_gamma 95.342(14)
_cell_formula_units_Z 2
_cell_length_a 10.747(3)
_cell_length_b 11.639(3)
_cell_length_c 12.569(4)
_cell_measurement_reflns_used 5879
_cell_measurement_temperature 111(2)
_cell_measurement_theta_max 28.56
_cell_measurement_theta_min 2.40
_cell_volume 1490.5(8)
_computing_cell_refinement 'SAINT V8.34A (Bruker AXS Inc., 2013)'
_computing_data_collection 'Bruker APEX2'
_computing_data_reduction 'SAINT V8.34A (Bruker AXS Inc., 2013)'
_computing_molecular_graphics 'Bruker SHELXTL'
_computing_publication_material 'Bruker SHELXTL'
_computing_structure_refinement 'SHELXL-2014/7 (Sheldrick, 2014)'
_computing_structure_solution 'SHELXT-2013 (Sheldrick, 2008)'
_diffrn_ambient_temperature 111(2)
_diffrn_measured_fraction_theta_full 0.988
_diffrn_measured_fraction_theta_max 0.968
_diffrn_measurement_device_type 'Bruker APEX-II CCD'
_diffrn_measurement_method '\f and \w scans'
_diffrn_radiation_type MoK\a
_diffrn_radiation_wavelength 0.71073
_diffrn_reflns_av_R_equivalents 0.0498
_diffrn_reflns_av_unetI/netI 0.0645
_diffrn_reflns_Laue_measured_fraction_full 0.988
_diffrn_reflns_Laue_measured_fraction_max 0.968
_diffrn_reflns_limit_h_max 14
_diffrn_reflns_limit_h_min -14
_diffrn_reflns_limit_k_max 15
_diffrn_reflns_limit_k_min -15
_diffrn_reflns_limit_l_max 16
_diffrn_reflns_limit_l_min -17
_diffrn_reflns_number 21266
_diffrn_reflns_point_group_measured_fraction_full 0.988
_diffrn_reflns_point_group_measured_fraction_max 0.968
_diffrn_reflns_theta_full 25.242
_diffrn_reflns_theta_max 28.796
_diffrn_reflns_theta_min 1.702
_exptl_absorpt_coefficient_mu 2.110
_exptl_absorpt_correction_T_max 0.7457
_exptl_absorpt_correction_T_min 0.6261
_exptl_absorpt_correction_type multi-scan
_exptl_absorpt_process_details 'SADABS V2014/5 (Bruker AXS Inc.)'
_exptl_crystal_colour red
_exptl_crystal_density_diffrn 1.571
_exptl_crystal_density_method 'not measured'
_exptl_crystal_description rhombic
_exptl_crystal_F_000 722
_exptl_crystal_size_max 0.259
_exptl_crystal_size_mid 0.149
_exptl_crystal_size_min 0.115
_refine_diff_density_max 0.921
_refine_diff_density_min -0.485
_refine_diff_density_rms 0.107
_refine_ls_extinction_method none
_refine_ls_goodness_of_fit_ref 1.018
_refine_ls_hydrogen_treatment constr
_refine_ls_matrix_type full
_refine_ls_number_parameters 369
_refine_ls_number_reflns 7532
_refine_ls_number_restraints 0
_refine_ls_restrained_S_all 1.018
_refine_ls_R_factor_all 0.0644
_refine_ls_R_factor_gt 0.0422
_refine_ls_shift/su_max 0.001
_refine_ls_shift/su_mean 0.000
_refine_ls_structure_factor_coef Fsqd
_refine_ls_weighting_details 'w=1/[\s^2^(Fo^2^)+(0.0579P)^2^] where P=(Fo^2^+2Fc^2^)/3'
_refine_ls_weighting_scheme calc
_refine_ls_wR_factor_gt 0.1022
_refine_ls_wR_factor_ref 0.1146
_reflns_Friedel_coverage 0.000
_reflns_number_gt 5587
_reflns_number_total 7532
_reflns_threshold_expression 'I > 2\s(I)'
_cod_data_source_file c6dt02185a2.cif
_cod_data_source_block l2016
_cod_depositor_comments 'Adding full bibliography for 7039563--7039565.cif.'
_cod_database_code 7039564
_shelx_shelxl_version_number 2014/7
_shelx_space_group_comment
; 
The symmetry employed for this shelxl refinement is uniquely defined 
by the following loop, which should always be used as a source of 
symmetry information in preference to the above space-group names. 
They are only intended as comments. 
;
_shelx_estimated_absorpt_t_min 0.611
_shelx_estimated_absorpt_t_max 0.793

loop_
_space_group_symop_operation_xyz
'x, y, z'
'-x, -y, -z'

loop_
_atom_site_label
_atom_site_type_symbol
_atom_site_fract_x
_atom_site_fract_y
_atom_site_fract_z
_atom_site_U_iso_or_equiv
_atom_site_adp_type
_atom_site_occupancy
_atom_site_site_symmetry_order
_atom_site_calc_flag
_atom_site_refinement_flags_posn
_atom_site_refinement_flags_adp
Br1 Br 0.76519(3) 0.41714(2) 0.99227(2) 0.02215(9) Uani 1 1 d . .
Ni1 Ni 0.73311(3) 0.30639(3) 0.79759(3) 0.01596(10) Uani 1 1 d . .
O1 O 0.33557(18) -0.03361(17) 0.89507(17) 0.0229(4) Uani 1 1 d . .
N1 N 0.6917(2) 0.2104(2) 0.64059(19) 0.0170(5) Uani 1 1 d . .
N2 N 0.8557(2) 0.1530(2) 0.78872(19) 0.0169(5) Uani 1 1 d . .
N3 N 0.5458(2) 0.3779(2) 0.75167(19) 0.0178(5) Uani 1 1 d . .
N4 N 0.8644(2) 0.4176(2) 0.75981(19) 0.0197(5) Uani 1 1 d . .
C1 C 0.6128(2) 0.1978(2) 0.8332(2) 0.0163(5) Uani 1 1 d . .
C2 C 0.4957(3) 0.2358(2) 0.8542(2) 0.0168(5) Uani 1 1 d . .
C3 C 0.4051(3) 0.1550(2) 0.8762(2) 0.0179(6) Uani 1 1 d . .
H3 H 0.3247 0.1778 0.8921 0.022 Uiso 1 1 calc R U
C4 C 0.4333(3) 0.0400(2) 0.8748(2) 0.0176(5) Uani 1 1 d . .
C5 C 0.5491(2) 0.0028(2) 0.8500(2) 0.0176(6) Uani 1 1 d . .
H5 H 0.5660 -0.0762 0.8487 0.021 Uiso 1 1 calc R U
C6 C 0.6411(2) 0.0837(2) 0.8269(2) 0.0171(5) Uani 1 1 d . .
C7 C 0.7622(2) 0.0456(2) 0.7862(2) 0.0192(6) Uani 1 1 d . .
H7A H 0.7441 -0.0086 0.7088 0.023 Uiso 1 1 calc R U
H7B H 0.8002 -0.0001 0.8336 0.023 Uiso 1 1 calc R U
C8 C 0.8897(3) 0.1365(3) 0.6733(2) 0.0187(6) Uani 1 1 d . .
H8A H 0.9232 0.0584 0.6468 0.022 Uiso 1 1 calc R U
H8B H 0.9561 0.2016 0.6739 0.022 Uiso 1 1 calc R U
C9 C 0.7751(3) 0.1390(2) 0.5950(2) 0.0185(6) Uani 1 1 d . .
C10 C 0.7538(3) 0.0708(3) 0.4837(2) 0.0244(6) Uani 1 1 d . .
H10 H 0.8131 0.0199 0.4515 0.029 Uiso 1 1 calc R U
C11 C 0.6431(3) 0.0788(3) 0.4199(3) 0.0295(7) Uani 1 1 d . .
H11 H 0.6268 0.0340 0.3431 0.035 Uiso 1 1 calc R U
C12 C 0.5572(3) 0.1521(3) 0.4690(2) 0.0247(6) Uani 1 1 d . .
H12 H 0.4815 0.1577 0.4263 0.030 Uiso 1 1 calc R U
C13 C 0.5828(3) 0.2172(2) 0.5809(2) 0.0190(6) Uani 1 1 d . .
C14 C 0.4890(3) 0.2875(2) 0.6441(2) 0.0190(6) Uani 1 1 d . .
H14A H 0.4461 0.3301 0.5962 0.023 Uiso 1 1 calc R U
H14B H 0.4244 0.2304 0.6601 0.023 Uiso 1 1 calc R U
C15 C 0.4735(3) 0.3581(2) 0.8429(2) 0.0193(6) Uani 1 1 d . .
H15A H 0.3826 0.3606 0.8236 0.023 Uiso 1 1 calc R U
H15B H 0.5034 0.4217 0.9141 0.023 Uiso 1 1 calc R U
C16 C 0.9748(3) 0.1628(3) 0.8709(2) 0.0190(6) Uani 1 1 d . .
C17 C 1.0510(3) 0.0574(3) 0.8285(3) 0.0252(6) Uani 1 1 d . .
H17A H 0.9945 -0.0188 0.8055 0.038 Uiso 1 1 calc R U
H17B H 1.1155 0.0559 0.8884 0.038 Uiso 1 1 calc R U
H17C H 1.0916 0.0677 0.7645 0.038 Uiso 1 1 calc R U
C18 C 0.9359(3) 0.1622(3) 0.9852(2) 0.0261(7) Uani 1 1 d . .
H18A H 0.8789 0.2231 1.0083 0.039 Uiso 1 1 calc R U
H18B H 1.0110 0.1807 1.0405 0.039 Uiso 1 1 calc R U
H18C H 0.8929 0.0824 0.9799 0.039 Uiso 1 1 calc R U
C19 C 1.0560(3) 0.2824(3) 0.8861(3) 0.0237(6) Uani 1 1 d . .
H19A H 1.0846 0.2840 0.8147 0.036 Uiso 1 1 calc R U
H19B H 1.1292 0.2908 0.9416 0.036 Uiso 1 1 calc R U
H19C H 1.0064 0.3492 0.9119 0.036 Uiso 1 1 calc R U
C20 C 0.5469(3) 0.5062(3) 0.7413(2) 0.0212(6) Uani 1 1 d . .
C21 C 0.6217(3) 0.5975(3) 0.8447(3) 0.0282(7) Uani 1 1 d . .
H21A H 0.5819 0.5942 0.9111 0.042 Uiso 1 1 calc R U
H21B H 0.6229 0.6788 0.8364 0.042 Uiso 1 1 calc R U
H21C H 0.7081 0.5781 0.8530 0.042 Uiso 1 1 calc R U
C22 C 0.4118(3) 0.5397(3) 0.7269(3) 0.0288(7) Uani 1 1 d . .
H22A H 0.3593 0.4741 0.6691 0.043 Uiso 1 1 calc R U
H22B H 0.4141 0.6140 0.7046 0.043 Uiso 1 1 calc R U
H22C H 0.3763 0.5521 0.7977 0.043 Uiso 1 1 calc R U
C23 C 0.6118(3) 0.5131(3) 0.6396(3) 0.0265(7) Uani 1 1 d . .
H23A H 0.6934 0.4825 0.6440 0.040 Uiso 1 1 calc R U
H23B H 0.6246 0.5971 0.6383 0.040 Uiso 1 1 calc R U
H23C H 0.5589 0.4640 0.5712 0.040 Uiso 1 1 calc R U
C24 C 0.3477(3) -0.1598(3) 0.8677(3) 0.0266(7) Uani 1 1 d . .
H24A H 0.3681 -0.1882 0.7910 0.040 Uiso 1 1 calc R U
H24B H 0.2682 -0.2045 0.8741 0.040 Uiso 1 1 calc R U
H24C H 0.4151 -0.1731 0.9193 0.040 Uiso 1 1 calc R U
C25 C 0.9447(3) 0.4776(3) 0.7416(2) 0.0198(6) Uani 1 1 d . .
C26 C 1.0484(3) 0.5546(3) 0.7197(3) 0.0269(7) Uani 1 1 d . .
H26A H 1.0656 0.5219 0.6425 0.040 Uiso 1 1 calc R U
H26B H 1.1238 0.5572 0.7710 0.040 Uiso 1 1 calc R U
H26C H 1.0253 0.6363 0.7310 0.040 Uiso 1 1 calc R U
P1 P 0.87925(8) 0.74218(7) 0.51963(7) 0.02595(18) Uani 1 1 d . .
F1 F 0.83835(18) 0.71420(18) 0.38750(15) 0.0376(5) Uani 1 1 d . .
F2 F 1.00912(18) 0.68894(17) 0.49482(17) 0.0384(5) Uani 1 1 d . .
F3 F 0.9194(2) 0.77172(19) 0.65172(16) 0.0436(5) Uani 1 1 d . .
F4 F 0.74946(17) 0.7969(2) 0.54401(17) 0.0430(5) Uani 1 1 d . .
F5 F 0.94473(18) 0.87292(16) 0.52351(17) 0.0364(5) Uani 1 1 d . .
F6 F 0.8148(2) 0.61124(18) 0.51376(18) 0.0509(6) Uani 1 1 d . .

loop_
_atom_site_aniso_label
_atom_site_aniso_U_11
_atom_site_aniso_U_22
_atom_site_aniso_U_33
_atom_site_aniso_U_23
_atom_site_aniso_U_13
_atom_site_aniso_U_12
Br1 0.02687(17) 0.02105(15) 0.01696(15) 0.00354(11) 0.00270(11) 0.00149(12)
Ni1 0.01725(19) 0.01614(17) 0.01458(18) 0.00441(14) 0.00299(14) 0.00179(14)
O1 0.0213(10) 0.0198(9) 0.0290(11) 0.0085(9) 0.0076(9) 0.0012(8)
N1 0.0149(11) 0.0183(11) 0.0188(12) 0.0067(10) 0.0016(9) 0.0031(9)
N2 0.0163(11) 0.0184(11) 0.0169(12) 0.0067(9) 0.0009(9) 0.0030(9)
N3 0.0213(12) 0.0159(11) 0.0169(12) 0.0048(9) 0.0053(9) 0.0033(9)
N4 0.0204(12) 0.0218(12) 0.0183(12) 0.0069(10) 0.0039(10) 0.0048(10)
C1 0.0168(13) 0.0171(12) 0.0153(13) 0.0057(11) 0.0028(11) 0.0009(11)
C2 0.0195(14) 0.0158(12) 0.0144(13) 0.0039(11) 0.0000(11) 0.0031(11)
C3 0.0201(14) 0.0184(13) 0.0156(13) 0.0042(11) 0.0036(11) 0.0045(11)
C4 0.0197(14) 0.0191(12) 0.0139(13) 0.0060(11) 0.0014(11) -0.0016(11)
C5 0.0197(14) 0.0138(12) 0.0189(14) 0.0049(11) 0.0002(11) 0.0016(11)
C6 0.0181(13) 0.0175(12) 0.0152(13) 0.0044(11) 0.0007(11) 0.0025(11)
C7 0.0152(13) 0.0180(13) 0.0241(15) 0.0066(12) 0.0008(11) 0.0015(11)
C8 0.0203(14) 0.0204(13) 0.0159(14) 0.0043(11) 0.0054(11) 0.0062(11)
C9 0.0202(14) 0.0177(13) 0.0183(14) 0.0055(11) 0.0033(11) 0.0043(11)
C10 0.0248(15) 0.0309(16) 0.0174(14) 0.0032(13) 0.0064(12) 0.0111(13)
C11 0.0307(17) 0.0377(18) 0.0183(15) 0.0035(14) 0.0017(13) 0.0115(15)
C12 0.0244(15) 0.0292(15) 0.0190(15) 0.0039(13) -0.0010(12) 0.0092(13)
C13 0.0208(14) 0.0204(13) 0.0165(14) 0.0059(11) 0.0016(11) 0.0051(11)
C14 0.0184(14) 0.0207(13) 0.0186(14) 0.0055(11) 0.0010(11) 0.0079(11)
C15 0.0225(14) 0.0183(13) 0.0191(14) 0.0064(11) 0.0058(11) 0.0068(11)
C16 0.0178(14) 0.0217(13) 0.0189(14) 0.0078(12) 0.0014(11) 0.0040(11)
C17 0.0187(14) 0.0286(15) 0.0297(17) 0.0107(14) 0.0012(12) 0.0046(12)
C18 0.0265(16) 0.0324(16) 0.0209(15) 0.0106(13) 0.0002(12) 0.0051(13)
C19 0.0169(14) 0.0284(15) 0.0248(16) 0.0081(13) -0.0030(12) 0.0018(12)
C20 0.0258(15) 0.0189(13) 0.0230(15) 0.0108(12) 0.0056(12) 0.0056(12)
C21 0.0409(19) 0.0177(13) 0.0290(17) 0.0109(13) 0.0079(14) 0.0030(13)
C22 0.0309(17) 0.0252(15) 0.0363(18) 0.0126(14) 0.0116(14) 0.0155(13)
C23 0.0272(16) 0.0297(16) 0.0309(17) 0.0191(14) 0.0071(13) 0.0102(13)
C24 0.0290(16) 0.0199(14) 0.0310(17) 0.0076(13) 0.0082(13) -0.0011(12)
C25 0.0207(14) 0.0223(13) 0.0182(14) 0.0078(12) 0.0016(11) 0.0076(12)
C26 0.0275(16) 0.0274(15) 0.0277(17) 0.0116(13) 0.0048(13) 0.0001(13)
P1 0.0282(4) 0.0248(4) 0.0246(4) 0.0052(3) 0.0078(3) 0.0037(3)
F1 0.0388(11) 0.0471(12) 0.0242(10) 0.0070(9) 0.0056(8) 0.0012(9)
F2 0.0384(11) 0.0315(10) 0.0480(13) 0.0096(9) 0.0133(9) 0.0161(9)
F3 0.0593(14) 0.0478(12) 0.0238(11) 0.0083(9) 0.0029(10) 0.0157(11)
F4 0.0263(10) 0.0594(13) 0.0375(12) 0.0013(10) 0.0095(9) 0.0106(10)
F5 0.0396(11) 0.0237(9) 0.0461(12) 0.0084(9) 0.0107(9) 0.0049(8)
F6 0.0691(15) 0.0345(11) 0.0463(13) 0.0064(10) 0.0287(12) -0.0125(11)

loop_
_atom_type_symbol
_atom_type_description
_atom_type_scat_dispersion_real
_atom_type_scat_dispersion_imag
_atom_type_scat_source
C C 0.0033 0.0016 'International Tables Vol C Tables 4.2.6.8 and 6.1.1.4'
H H 0.0000 0.0000 'International Tables Vol C Tables 4.2.6.8 and 6.1.1.4'
N N 0.0061 0.0033 'International Tables Vol C Tables 4.2.6.8 and 6.1.1.4'
O O 0.0106 0.0060 'International Tables Vol C Tables 4.2.6.8 and 6.1.1.4'
F F 0.0171 0.0103 'International Tables Vol C Tables 4.2.6.8 and 6.1.1.4'
P P 0.1023 0.0942 'International Tables Vol C Tables 4.2.6.8 and 6.1.1.4'
Ni Ni 0.3393 1.1124 'International Tables Vol C Tables 4.2.6.8 and 6.1.1.4'
Br Br -0.2901 2.4595 'International Tables Vol C Tables 4.2.6.8 and 6.1.1.4'

loop_
_geom_angle_atom_site_label_1
_geom_angle_atom_site_label_2
_geom_angle_atom_site_label_3
_geom_angle
C1 Ni1 N1 87.85(11)
C1 Ni1 N4 178.18(10)
N1 Ni1 N4 91.89(10)
C1 Ni1 N2 82.61(10)
N1 Ni1 N2 78.47(9)
N4 Ni1 N2 95.58(9)
C1 Ni1 N3 78.79(10)
N1 Ni1 N3 79.69(9)
N4 Ni1 N3 102.93(9)
N2 Ni1 N3 151.70(8)
C1 Ni1 Br1 87.45(8)
N1 Ni1 Br1 174.82(7)
N4 Ni1 Br1 92.87(7)
N2 Ni1 Br1 103.06(6)
N3 Ni1 Br1 97.26(6)
C4 O1 C24 116.6(2)
C9 N1 C13 121.5(2)
C9 N1 Ni1 117.64(18)
C13 N1 Ni1 120.83(19)
C8 N2 C7 108.0(2)
C8 N2 C16 110.2(2)
C7 N2 C16 111.0(2)
C8 N2 Ni1 98.64(15)
C7 N2 Ni1 103.81(15)
C16 N2 Ni1 123.81(16)
C14 N3 C15 108.3(2)
C14 N3 C20 110.2(2)
C15 N3 C20 112.9(2)
C14 N3 Ni1 104.01(15)
C15 N3 Ni1 99.76(15)
C20 N3 Ni1 120.63(16)
C25 N4 Ni1 175.6(2)
C6 C1 C2 123.9(2)
C6 C1 Ni1 118.5(2)
C2 C1 Ni1 117.30(19)
C3 C2 C1 117.7(2)
C3 C2 C15 124.7(2)
C1 C2 C15 117.4(2)
C2 C3 C4 119.5(3)
C2 C3 H3 120.3
C4 C3 H3 120.3
O1 C4 C5 123.7(2)
O1 C4 C3 114.5(2)
C5 C4 C3 121.8(2)
C4 C5 C6 119.2(2)
C4 C5 H5 120.4
C6 C5 H5 120.4
C1 C6 C5 117.8(2)
C1 C6 C7 119.7(2)
C5 C6 C7 122.2(2)
C6 C7 N2 112.0(2)
C6 C7 H7A 109.2
N2 C7 H7A 109.2
C6 C7 H7B 109.2
N2 C7 H7B 109.2
H7A C7 H7B 107.9
N2 C8 C9 110.1(2)
N2 C8 H8A 109.6
C9 C8 H8A 109.6
N2 C8 H8B 109.6
C9 C8 H8B 109.6
H8A C8 H8B 108.1
N1 C9 C10 120.9(3)
N1 C9 C8 115.6(2)
C10 C9 C8 123.5(2)
C9 C10 C11 118.4(3)
C9 C10 H10 120.8
C11 C10 H10 120.8
C12 C11 C10 119.8(3)
C12 C11 H11 120.1
C10 C11 H11 120.1
C11 C12 C13 119.3(3)
C11 C12 H12 120.3
C13 C12 H12 120.3
N1 C13 C12 120.0(3)
N1 C13 C14 116.8(2)
C12 C13 C14 122.8(2)
N3 C14 C13 113.8(2)
N3 C14 H14A 108.8
C13 C14 H14A 108.8
N3 C14 H14B 108.8
C13 C14 H14B 108.8
H14A C14 H14B 107.7
N3 C15 C2 107.0(2)
N3 C15 H15A 110.3
C2 C15 H15A 110.3
N3 C15 H15B 110.3
C2 C15 H15B 110.3
H15A C15 H15B 108.6
C19 C16 C18 107.8(2)
C19 C16 C17 109.9(2)
C18 C16 C17 109.3(2)
C19 C16 N2 109.4(2)
C18 C16 N2 109.2(2)
C17 C16 N2 111.1(2)
C16 C17 H17A 109.5
C16 C17 H17B 109.5
H17A C17 H17B 109.5
C16 C17 H17C 109.5
H17A C17 H17C 109.5
H17B C17 H17C 109.5
C16 C18 H18A 109.5
C16 C18 H18B 109.5
H18A C18 H18B 109.5
C16 C18 H18C 109.5
H18A C18 H18C 109.5
H18B C18 H18C 109.5
C16 C19 H19A 109.5
C16 C19 H19B 109.5
H19A C19 H19B 109.5
C16 C19 H19C 109.5
H19A C19 H19C 109.5
H19B C19 H19C 109.5
C21 C20 C23 108.1(2)
C21 C20 N3 110.3(2)
C23 C20 N3 108.5(2)
C21 C20 C22 109.1(2)
C23 C20 C22 109.3(2)
N3 C20 C22 111.3(2)
C20 C21 H21A 109.5
C20 C21 H21B 109.5
H21A C21 H21B 109.5
C20 C21 H21C 109.5
H21A C21 H21C 109.5
H21B C21 H21C 109.5
C20 C22 H22A 109.5
C20 C22 H22B 109.5
H22A C22 H22B 109.5
C20 C22 H22C 109.5
H22A C22 H22C 109.5
H22B C22 H22C 109.5
C20 C23 H23A 109.5
C20 C23 H23B 109.5
H23A C23 H23B 109.5
C20 C23 H23C 109.5
H23A C23 H23C 109.5
H23B C23 H23C 109.5
O1 C24 H24A 109.5
O1 C24 H24B 109.5
H24A C24 H24B 109.5
O1 C24 H24C 109.5
H24A C24 H24C 109.5
H24B C24 H24C 109.5
N4 C25 C26 179.2(3)
C25 C26 H26A 109.5
C25 C26 H26B 109.5
H26A C26 H26B 109.5
C25 C26 H26C 109.5
H26A C26 H26C 109.5
H26B C26 H26C 109.5
F6 P1 F2 89.98(12)
F6 P1 F5 179.06(12)
F2 P1 F5 89.49(10)
F6 P1 F4 90.62(12)
F2 P1 F4 179.36(12)
F5 P1 F4 89.91(11)
F6 P1 F3 90.76(12)
F2 P1 F3 90.68(11)
F5 P1 F3 90.02(11)
F4 P1 F3 89.56(11)
F6 P1 F1 89.73(12)
F2 P1 F1 89.84(11)
F5 P1 F1 89.49(11)
F4 P1 F1 89.91(11)
F3 P1 F1 179.28(12)

loop_
_geom_bond_atom_site_label_1
_geom_bond_atom_site_label_2
_geom_bond_distance
Br1 Ni1 2.3987(8)
Ni1 C1 1.895(3)
Ni1 N1 1.961(2)
Ni1 N4 2.006(2)
Ni1 N2 2.300(2)
Ni1 N3 2.333(2)
O1 C4 1.381(3)
O1 C24 1.433(3)
N1 C9 1.338(3)
N1 C13 1.351(3)
N2 C8 1.493(3)
N2 C7 1.520(3)
N2 C16 1.542(3)
N3 C14 1.495(4)
N3 C15 1.501(3)
N3 C20 1.534(3)
N4 C25 1.140(3)
C1 C6 1.372(4)
C1 C2 1.397(4)
C2 C3 1.391(4)
C2 C15 1.508(4)
C3 C4 1.395(4)
C3 H3 0.9500
C4 C5 1.388(4)
C5 C6 1.408(4)
C5 H5 0.9500
C6 C7 1.502(4)
C7 H7A 0.9900
C7 H7B 0.9900
C8 C9 1.511(4)
C8 H8A 0.9900
C8 H8B 0.9900
C9 C10 1.387(4)
C10 C11 1.398(4)
C10 H10 0.9500
C11 C12 1.384(4)
C11 H11 0.9500
C12 C13 1.385(4)
C12 H12 0.9500
C13 C14 1.502(4)
C14 H14A 0.9900
C14 H14B 0.9900
C15 H15A 0.9900
C15 H15B 0.9900
C16 C19 1.526(4)
C16 C18 1.535(4)
C16 C17 1.537(4)
C17 H17A 0.9800
C17 H17B 0.9800
C17 H17C 0.9800
C18 H18A 0.9800
C18 H18B 0.9800
C18 H18C 0.9800
C19 H19A 0.9800
C19 H19B 0.9800
C19 H19C 0.9800
C20 C21 1.528(4)
C20 C23 1.530(4)
C20 C22 1.546(4)
C21 H21A 0.9800
C21 H21B 0.9800
C21 H21C 0.9800
C22 H22A 0.9800
C22 H22B 0.9800
C22 H22C 0.9800
C23 H23A 0.9800
C23 H23B 0.9800
C23 H23C 0.9800
C24 H24A 0.9800
C24 H24B 0.9800
C24 H24C 0.9800
C25 C26 1.459(4)
C26 H26A 0.9800
C26 H26B 0.9800
C26 H26C 0.9800
P1 F6 1.593(2)
P1 F2 1.601(2)
P1 F5 1.602(2)
P1 F4 1.606(2)
P1 F3 1.606(2)
P1 F1 1.610(2)

loop_
_geom_hbond_atom_site_label_D
_geom_hbond_atom_site_label_H
_geom_hbond_atom_site_label_A
_geom_hbond_distance_DH
_geom_hbond_distance_HA
_geom_hbond_distance_DA
_geom_hbond_angle_DHA
_geom_hbond_site_symmetry_A
C8 H8A F5 0.99 2.32 3.256(3) 156.8 1_545
C15 H15B Br1 0.99 2.90 3.407(3) 112.4 .
C18 H18A Br1 0.98 2.71 3.615(3) 153.5 .
C23 H23A N4 0.98 2.54 3.411(4) 148.2 .
C26 H26C F3 0.98 2.40 3.269(4) 146.8 .

loop_
_geom_torsion_atom_site_label_1
_geom_torsion_atom_site_label_2
_geom_torsion_atom_site_label_3
_geom_torsion_atom_site_label_4
_geom_torsion
N1 Ni1 C1 C6 72.2(2)
N2 Ni1 C1 C6 -6.5(2)
N3 Ni1 C1 C6 152.1(2)
Br1 Ni1 C1 C6 -110.0(2)
N1 Ni1 C1 C2 -102.0(2)
N2 Ni1 C1 C2 179.3(2)
N3 Ni1 C1 C2 -22.1(2)
Br1 Ni1 C1 C2 75.8(2)
C6 C1 C2 C3 3.7(4)
Ni1 C1 C2 C3 177.58(19)
C6 C1 C2 C15 -171.8(3)
Ni1 C1 C2 C15 2.0(3)
C1 C2 C3 C4 -1.0(4)
C15 C2 C3 C4 174.2(3)
C24 O1 C4 C5 -12.3(4)
C24 O1 C4 C3 165.0(2)
C2 C3 C4 O1 -178.5(2)
C2 C3 C4 C5 -1.1(4)
O1 C4 C5 C6 177.8(2)
C3 C4 C5 C6 0.7(4)
C2 C1 C6 C5 -4.1(4)
Ni1 C1 C6 C5 -177.9(2)
C2 C1 C6 C7 170.3(3)
Ni1 C1 C6 C7 -3.4(3)
C4 C5 C6 C1 1.8(4)
C4 C5 C6 C7 -172.5(3)
C1 C6 C7 N2 16.7(4)
C5 C6 C7 N2 -169.0(2)
C8 N2 C7 C6 -122.6(2)
C16 N2 C7 C6 116.5(2)
Ni1 N2 C7 C6 -18.6(2)
C7 N2 C8 C9 64.1(3)
C16 N2 C8 C9 -174.5(2)
Ni1 N2 C8 C9 -43.5(2)
C13 N1 C9 C10 1.2(4)
Ni1 N1 C9 C10 -178.3(2)
C13 N1 C9 C8 -177.3(2)
Ni1 N1 C9 C8 3.1(3)
N2 C8 C9 N1 32.4(3)
N2 C8 C9 C10 -146.1(3)
N1 C9 C10 C11 0.3(4)
C8 C9 C10 C11 178.7(3)
C9 C10 C11 C12 -1.0(5)
C10 C11 C12 C13 0.3(5)
C9 N1 C13 C12 -1.9(4)
Ni1 N1 C13 C12 177.6(2)
C9 N1 C13 C14 172.4(2)
Ni1 N1 C13 C14 -8.1(3)
C11 C12 C13 N1 1.1(4)
C11 C12 C13 C14 -172.8(3)
C15 N3 C14 C13 -128.2(2)
C20 N3 C14 C13 107.9(2)
Ni1 N3 C14 C13 -22.7(3)
N1 C13 C14 N3 22.5(3)
C12 C13 C14 N3 -163.4(3)
C14 N3 C15 C2 65.5(3)
C20 N3 C15 C2 -172.2(2)
Ni1 N3 C15 C2 -42.9(2)
C3 C2 C15 N3 -142.3(3)
C1 C2 C15 N3 32.9(3)
C8 N2 C16 C19 69.9(3)
C7 N2 C16 C19 -170.5(2)
Ni1 N2 C16 C19 -46.1(3)
C8 N2 C16 C18 -172.3(2)
C7 N2 C16 C18 -52.7(3)
Ni1 N2 C16 C18 71.7(3)
C8 N2 C16 C17 -51.6(3)
C7 N2 C16 C17 68.0(3)
Ni1 N2 C16 C17 -167.66(17)
C14 N3 C20 C21 -171.8(2)
C15 N3 C20 C21 67.0(3)
Ni1 N3 C20 C21 -50.6(3)
C14 N3 C20 C23 -53.5(3)
C15 N3 C20 C23 -174.7(2)
Ni1 N3 C20 C23 67.7(3)
C14 N3 C20 C22 66.8(3)
C15 N3 C20 C22 -54.4(3)
Ni1 N3 C20 C22 -172.00(18)
